data_1572156
loop_
_publ_author_name
'Chi, Zhuomin'
'Zhou, Yongchao'
'Liu, Bingbing'
'Xu, Xiaojing'
'Liu, Xueyuan'
'Liang, Yongmin'

_publ_section_title
;
 Nickel-catalyzed regiodivergent sulfonylarylation of 1,3-enynes to access
 allenes and dienes.
;
_journal_issue 33
_journal_name_full 'Chemical science'
_journal_page_first 13271
_journal_page_last 13278
_journal_paper_doi 10.1039/d4sc03067b
_journal_volume 15
_journal_year 2024
_chemical_formula_moiety 'C18 H18 O2 S'
_chemical_formula_sum 'C18 H18 O2 S'
_chemical_formula_weight 298.38
_space_group_crystal_system triclinic
_space_group_IT_number 2
_space_group_name_Hall '-P 1'
_space_group_name_H-M_alt 'P -1'
_atom_sites_solution_hydrogens geom
_atom_sites_solution_primary dual
_audit_creation_date 2024-03-29
_audit_creation_method
;
Olex2 1.5
(compiled 2024.02.16 svn.r378c4104 for OlexSys, GUI svn.r6928)
;
_audit_update_record
;
2024-03-29 deposited with the CCDC.	2024-07-23 downloaded from the CCDC.
;
_cell_angle_alpha 66.4462(15)
_cell_angle_beta 78.6780(13)
_cell_angle_gamma 73.4692(12)
_cell_formula_units_Z 2
_cell_length_a 9.12295(12)
_cell_length_b 9.29509(14)
_cell_length_c 10.32066(17)
_cell_measurement_reflns_used 11872
_cell_measurement_temperature 150.00(10)
_cell_measurement_theta_max 76.9700
_cell_measurement_theta_min 4.6630
_cell_volume 765.70(2)
_computing_cell_refinement 'CrysAlisPro 1.171.42.93a (Rigaku OD, 2023)'
_computing_data_collection 'CrysAlisPro 1.171.42.93a (Rigaku OD, 2023)'
_computing_data_reduction 'CrysAlisPro 1.171.42.93a (Rigaku OD, 2023)'
_computing_molecular_graphics 'Olex2 1.5 (Dolomanov et al., 2009)'
_computing_publication_material 'Olex2 1.5 (Dolomanov et al., 2009)'
_computing_structure_refinement 'XL  (Sheldrick, 2008)'
_computing_structure_solution 'SHELXT  (Sheldrick, 2015)'
_diffrn_ambient_environment N~2~
_diffrn_ambient_temperature 150.00(10)
_diffrn_detector 'Hybrid Pixel Array Detector'
_diffrn_detector_area_resol_mean 10.0000
_diffrn_detector_type HyPix
_diffrn_measured_fraction_theta_full 0.988
_diffrn_measured_fraction_theta_max 0.988
_diffrn_measurement_details
;
List of Runs (angles in degrees, time in seconds):

  # Type    Start    End  Width  t~exp~   \w     \q     \k     \f   Frames
#--------------------------------------------------------------------------
  1  \w    113.00 138.00   0.50    0.05    --   64.00  77.00 104.06   50
  2  \w     38.00  64.00   0.50    0.05    --   64.00  77.00 104.06   52
  3  \w     34.00  67.00   0.50    0.05    --   60.00  77.00 -20.60   66
  4  \w     47.00  73.00   0.50    0.05    --   72.00  77.00 -23.20   52
  5  \w     46.00  72.00   0.50    0.05    --   72.00  77.00 -61.34   52
  6  \w     85.00 170.00   0.50    0.05    --  112.00  77.00 -60.00  170
  7  \w     85.00 173.00   0.50    0.05    --  112.00  77.00   0.00  176
  8  \w     85.00 115.00   0.50    0.05    --  112.00  77.00  30.00   60
  9  \w    124.00 150.00   0.50    0.05    --  112.00  77.00 120.00   52
 10  \w     86.00 155.00   0.50    0.05    --  112.00  77.00 150.00  138
 11  \w     86.00 123.00   0.50    0.05    --  112.00  77.00 120.00   74
 12  \w     86.00 151.00   0.50    0.05    --  112.00  77.00  90.00  130
 13  \w    128.00 174.00   0.50    0.05    --  112.00  77.00 -90.00   92
 14  \w     85.00 117.00   0.50    0.05    --  112.00  77.00 -90.00   64
 15  \w     85.00 173.00   0.50    0.05    --  112.00  77.00-150.00  176
 16  \w    149.00 174.00   0.50    0.05    --  112.00  77.00-180.00   50
 17  \w     85.00 125.00   0.50    0.05    --  112.00  77.00-180.00   80
 18  \w     39.00  69.00   0.50    0.05    --   64.00  76.00-149.70   60
 19  \w     85.00 172.00   0.50    0.05    --  112.00  77.00-120.00  174
 20  \w    139.00 164.00   0.50    0.05    --  112.00  77.00  30.00   50
 21  \w    113.00 138.00   0.50    0.05    --   64.00  75.00 158.68   50
 22  \w     39.00  65.00   0.50    0.05    --   64.00  75.00 158.68   52
 23  \w     31.00  69.00   0.50    0.05    --   56.00  76.00  31.98   76
 24  \w     95.00 123.00   0.50    0.05    --  112.00  61.00  90.00   56
 25  \w    127.00 161.00   0.50    0.05    --  112.00  61.00 -30.00   68
 26  \w    112.00 138.00   0.50    0.05    --  112.00  61.00 -60.00   52
 27  \w    145.00 170.00   0.50    0.05    --  112.00  45.00 -60.00   50
 28  \w     94.00 153.00   0.50    0.05    --  112.00  45.00-150.00  118
 29  \w     33.00  69.00   0.50    0.05    --   52.00  75.00 -93.22   72
 30  \w     30.00  68.00   0.50    0.05    --   56.00  75.00-174.76   76
 31  \w    120.00 146.00   0.50    0.05    --  112.00  45.00-180.00   52
 32  \w     95.00 126.00   0.50    0.05    --  112.00  45.00 -60.00   62
 33  \w     93.00 171.00   0.50    0.05    --  112.00  45.00   0.00  156
 34  \w    126.00 175.00   0.50    0.05    --  112.00  45.00  30.00   98
 35  \w     95.00 122.00   0.50    0.05    --  112.00  45.00  90.00   54
 36  \w    127.00 164.00   0.50    0.05    --  112.00  45.00  90.00   74
 37  \w     96.00 166.00   0.50    0.05    --  112.00  45.00  60.00  140
 38  \w     86.00 134.00   0.50    0.05    --  112.00 115.00 166.00   96
 39  \w     80.00 173.00   0.50    0.05    --  112.00 125.00  90.00  186
 40  \w     90.00 115.00   0.50    0.05    --   45.27 169.00 -49.00   50
 41  \w     52.00  83.00   0.50    0.05    --   45.27 169.00 -49.00   62
 42  \w     97.00 123.00   0.50    0.05    --  112.00 169.00 -49.00   52
 43  \w     63.00 119.00   0.50    0.05    --   45.27  77.00  90.00  112
 44  \w     18.00  52.00   0.50    0.05    --   45.27  77.00  90.00   68
 45  \w     28.00  77.00   0.50    0.05    --   45.27  57.00  30.00   98
 46  \w     81.00 107.00   0.50    0.05    --   45.27  57.00  30.00   52
 47  \w     84.00 110.00   0.50    0.05    --   45.27  37.00   0.00   52
 48  \w     28.00  74.00   0.50    0.05    --   45.27  37.00   0.00   92
 49  \w     18.00  44.00   0.50    0.05    --   45.27  77.00 -30.00   52
 50  \w     26.00  68.00   0.50    0.05    --   45.27  57.00-120.00   84
 51  \w     19.00  44.00   0.50    0.05    --   45.27  77.00-180.00   50
 52  \w     40.00  68.00   0.50    0.05    --  112.00 -61.00 -90.00   56
 53  \w     39.00  67.00   0.50    0.05    --  112.00 -61.00-120.00   56
 54  \w     50.00  93.00   0.50    0.05    --  112.00 -77.00-180.00   86
 55  \w     59.00  90.00   0.50    0.05    --  112.00 -77.00 -30.00   62
 56  \w     43.00  68.00   0.50    0.05    --  112.00 -61.00   0.00   50
 57  \w     41.00  67.00   0.50    0.05    --  112.00 -61.00  90.00   52
 58  \w     43.00  98.00   0.50    0.05    --  112.00 -77.00 120.00  110
 59  \w     46.00  84.00   0.50    0.05    --  112.00 -77.00 150.00   76
 60  \w     39.00  65.00   0.50    0.05    --  112.00 -94.00 120.00   52
 61  \w     83.00 110.00   0.50    0.05    --  112.00-125.00  30.00   54
 62  \w     48.00 112.00   0.50    0.05    --  112.00-125.00   0.00  128
 63  \w     42.00  74.00   0.50    0.05    --  112.00-125.00  30.00   64
 64  \w     43.00 112.00   0.50    0.05    --  112.00-125.00 120.00  138
 65  \w     78.00 112.00   0.50    0.05    --  112.00-125.00  60.00   68
 66  \w     42.00  71.00   0.50    0.05    --  112.00-125.00  60.00   58
 67  \w     61.00  87.00   0.50    0.05    --  112.00-115.00  76.00   52
 68  \w     21.00  50.00   0.50    0.05    --   45.27-115.00  76.00   58
 69  \w     71.00  99.00   0.50    0.05    --  112.00 -94.00 120.00   56
 70  \w     56.00  81.00   0.50    0.05    --   45.27-169.00 -67.00   50
 71  \w    105.00 141.00   0.50    0.05    --  112.00-169.00 -67.00   72
 72  \w     42.00  73.00   0.50    0.05    --  112.00-125.00-120.00   62
 73  \w     55.00  81.00   0.50    0.05    --  112.00 -94.00-120.00   52
 74  \w     61.00  86.00   0.50    0.05    --  112.00 -94.00 -90.00   50
;
_diffrn_measurement_device 'four-circle diffractometer'
_diffrn_measurement_device_type 'ROD, Synergy Custom system, HyPix'
_diffrn_measurement_method '\w scans'
_diffrn_orient_matrix_type 'CrysAlisPro convention (1999,Acta A55,543-557)'
_diffrn_orient_matrix_UB_11 -0.0588212000
_diffrn_orient_matrix_UB_12 -0.1549828000
_diffrn_orient_matrix_UB_13 0.0838459000
_diffrn_orient_matrix_UB_21 0.0166392000
_diffrn_orient_matrix_UB_22 -0.0327732000
_diffrn_orient_matrix_UB_23 -0.1377904000
_diffrn_orient_matrix_UB_31 0.1660355000
_diffrn_orient_matrix_UB_32 -0.0970027000
_diffrn_orient_matrix_UB_33 0.0271259000
_diffrn_radiation_monochromator mirror
_diffrn_radiation_probe x-ray
_diffrn_radiation_type 'Cu K\a'
_diffrn_radiation_wavelength 1.54184
_diffrn_reflns_av_R_equivalents 0.0281
_diffrn_reflns_av_unetI/netI 0.0175
_diffrn_reflns_Laue_measured_fraction_full 0.988
_diffrn_reflns_Laue_measured_fraction_max 0.988
_diffrn_reflns_limit_h_max 10
_diffrn_reflns_limit_h_min -10
_diffrn_reflns_limit_k_max 11
_diffrn_reflns_limit_k_min -11
_diffrn_reflns_limit_l_max 12
_diffrn_reflns_limit_l_min -12
_diffrn_reflns_number 12187
_diffrn_reflns_point_group_measured_fraction_full 0.988
_diffrn_reflns_point_group_measured_fraction_max 0.988
_diffrn_reflns_theta_full 66.590
_diffrn_reflns_theta_max 66.590
_diffrn_reflns_theta_min 4.695
_diffrn_source 'Rotating-anode X-ray tube'
_diffrn_source_type 'Rigaku (Cu) X-ray Source'
_exptl_absorpt_coefficient_mu 1.883
_exptl_absorpt_correction_T_max 1.00000
_exptl_absorpt_correction_T_min 0.77624
_exptl_absorpt_correction_type multi-scan
_exptl_absorpt_process_details
;
CrysAlisPro 1.171.42.93a (Rigaku Oxford Diffraction, 2023)
Empirical absorption correction using spherical harmonics,
implemented in SCALE3 ABSPACK scaling algorithm.
;
_exptl_crystal_colour 'clear light colourless'
_exptl_crystal_colour_lustre clear
_exptl_crystal_colour_modifier light
_exptl_crystal_colour_primary colourless
_exptl_crystal_density_diffrn 1.294
_exptl_crystal_description block
_exptl_crystal_F_000 316
_exptl_crystal_size_max 0.12
_exptl_crystal_size_mid 0.07
_exptl_crystal_size_min 0.06
_refine_diff_density_max 0.318
_refine_diff_density_min -0.332
_refine_diff_density_rms 0.038
_refine_ls_extinction_method none
_refine_ls_goodness_of_fit_ref 1.052
_refine_ls_hydrogen_treatment constr
_refine_ls_matrix_type full
_refine_ls_number_parameters 212
_refine_ls_number_reflns 2674
_refine_ls_number_restraints 61
_refine_ls_restrained_S_all 1.040
_refine_ls_R_factor_all 0.0317
_refine_ls_R_factor_gt 0.0313
_refine_ls_shift/su_max 0.000
_refine_ls_shift/su_mean 0.000
_refine_ls_structure_factor_coef Fsqd
_refine_ls_weighting_details 'w=1/[\s^2^(Fo^2^)+(0.0468P)^2^+0.2822P] where P=(Fo^2^+2Fc^2^)/3'
_refine_ls_weighting_scheme calc
_refine_ls_wR_factor_gt 0.0855
_refine_ls_wR_factor_ref 0.0859
_reflns_Friedel_coverage 0.000
_reflns_number_gt 2616
_reflns_number_total 2674
_reflns_threshold_expression 'I > 2\s(I)'
_cod_data_source_file d4sc03067b2.cif
_cod_data_source_block chizhm_0104_auto
_cod_depositor_comments 'Adding full bibliography for 1572156.cif.'
_cod_database_code 1572156
_shelx_shelxl_version_number 2016/6
_shelx_space_group_comment
;
The symmetry employed for this shelxl refinement is uniquely defined
by the following loop, which should always be used as a source of
symmetry information in preference to the above space-group names.
They are only intended as comments.
;
_olex2_refinement_description
;
1. Fixed Uiso
 At 1.2 times of:
  All C(H) groups, All C(H,H) groups
 At 1.5 times of:
  All C(H,H,H) groups
2. Restrained distances
 C2-C10
 1.54 with sigma of 0.02
 C2-C10 \\sim C2A-C10
 with sigma of 0.02
 C10-C17 \\sim C10-C17A
 with sigma of 0.02
3. Rigid bond restraints
 All non-hydrogen atoms
 with sigma for 1-2 distances of 0.01 and sigma for 1-3 distances of 0.01
4. Uiso/Uaniso restraints and constraints
C2 \\sim C17: within 2A with sigma of 0.01 and sigma for terminal atoms of 0.02
within 2A
5. Others
 Sof(C2A)=Sof(H2AA)=Sof(H2AB)=Sof(H2AC)=Sof(C17A)=Sof(H17C)=Sof(H17D)=1-FVAR(1)
 Sof(C2)=Sof(H2A)=Sof(H2B)=Sof(H2C)=Sof(C17)=Sof(H17A)=Sof(H17B)=FVAR(1)
6.a Aromatic/amide H refined with riding coordinates:
 C1(H1), C3(H3), C7(H7), C9(H9), C11(H11), C12(H12), C13(H13), C14(H14),
 C16(H16), C18(H18)
6.b X=CH2 refined with riding coordinates:
 C17(H17A,H17B), C17A(H17C,H17D)
6.c Idealised Me refined as rotating group:
 C2(H2A,H2B,H2C), C15(H15A,H15B,H15C), C2A(H2AA,H2AB,H2AC)
;
_olex2_submission_special_instructions 'No special instructions were received'
_oxdiff_exptl_absorpt_empirical_details
;
Empirical correction (ABSPACK) includes:
- Absorption correction using spherical harmonics
- Frame scaling
;
_oxdiff_exptl_absorpt_empirical_full_max 1.709
_oxdiff_exptl_absorpt_empirical_full_min 0.336

loop_
_space_group_symop_operation_xyz
'x, y, z'
'-x, -y, -z'

loop_
_atom_site_label
_atom_site_type_symbol
_atom_site_fract_x
_atom_site_fract_y
_atom_site_fract_z
_atom_site_U_iso_or_equiv
_atom_site_adp_type
_atom_site_occupancy
_atom_site_site_symmetry_order
_atom_site_calc_flag
_atom_site_refinement_flags_posn
_atom_site_refinement_flags_adp
_atom_site_refinement_flags_occupancy
_atom_site_disorder_assembly
_atom_site_disorder_group
S1 S 0.16246(3) 0.51776(4) 0.25271(3) 0.02500(13) Uani 1 1 d . U . . .
O1 O 0.21922(11) 0.61419(12) 0.11385(10) 0.0328(2) Uani 1 1 d . U . . .
O2 O 0.04778(11) 0.59801(12) 0.33456(11) 0.0312(2) Uani 1 1 d . U . . .
C1 C 0.30177(15) 0.38915(16) 0.48958(14) 0.0265(3) Uani 1 1 d . U . . .
H1 H 0.204555 0.444342 0.519104 0.032 Uiso 1 1 calc R U . . .
C2 C 0.5668(10) 0.4149(11) 0.1839(8) 0.0371(14) Uani 0.622(16) 1 d D U P A 1
H2A H 0.513108 0.512574 0.112630 0.056 Uiso 0.622(16) 1 calc R U P A 1
H2B H 0.644554 0.350456 0.136249 0.056 Uiso 0.622(16) 1 calc R U P A 1
H2C H 0.616673 0.444917 0.242154 0.056 Uiso 0.622(16) 1 calc R U P A 1
C3 C 0.60625(19) 0.15321(18) 0.81580(16) 0.0352(3) Uani 1 1 d . U . . .
H3 H 0.672619 0.101913 0.889725 0.042 Uiso 1 1 calc R U . . .
C4 C 0.32085(15) 0.39888(15) 0.35483(14) 0.0245(3) Uani 1 1 d . U . . .
C5 C -0.02712(16) 0.13888(17) 0.20805(17) 0.0321(3) Uani 1 1 d . U . . .
C6 C 0.41131(16) 0.30433(16) 0.59822(14) 0.0258(3) Uani 1 1 d . U . . .
C7 C 0.44901(19) 0.19070(19) 0.84808(16) 0.0384(4) Uani 1 1 d . U . . .
H7 H 0.407236 0.164120 0.944364 0.046 Uiso 1 1 calc R U . . .
C8 C 0.08770(15) 0.37158(16) 0.23440(14) 0.0258(3) Uani 1 1 d . U . . .
C9 C 0.35207(18) 0.26708(18) 0.74008(16) 0.0334(3) Uani 1 1 d . U . . .
H9 H 0.244244 0.294292 0.762992 0.040 Uiso 1 1 calc R U . . .
C10 C 0.45092(16) 0.31559(17) 0.27904(15) 0.0286(3) Uani 1 1 d D U . . .
C11 C 0.06343(17) 0.22693(18) 0.09668(16) 0.0330(3) Uani 1 1 d . U . . .
H11 H 0.085787 0.207087 0.010642 0.040 Uiso 1 1 calc R U . . .
C12 C -0.00182(16) 0.28505(18) 0.34791(15) 0.0311(3) Uani 1 1 d . U . . .
H12 H -0.023791 0.304812 0.433982 0.037 Uiso 1 1 calc R U . . .
C13 C 0.66662(17) 0.19055(18) 0.67569(16) 0.0340(3) Uani 1 1 d . U . . .
H13 H 0.774694 0.164944 0.653505 0.041 Uiso 1 1 calc R U . . .
C14 C 0.12157(16) 0.34270(18) 0.10852(15) 0.0304(3) Uani 1 1 d . U . . .
H14 H 0.183727 0.401609 0.031777 0.036 Uiso 1 1 calc R U . . .
C15 C -0.0904(2) 0.0141(2) 0.1922(2) 0.0441(4) Uani 1 1 d . U . . .
H15A H -0.151991 0.064884 0.110950 0.066 Uiso 1 1 calc R U . . .
H15B H -0.154884 -0.032425 0.278727 0.066 Uiso 1 1 calc R U . . .
H15C H -0.005274 -0.071339 0.176732 0.066 Uiso 1 1 calc R U . . .
C16 C 0.57034(16) 0.26519(17) 0.56729(15) 0.0304(3) Uani 1 1 d . U . . .
H16 H 0.612882 0.289871 0.471314 0.037 Uiso 1 1 calc R U . . .
C17 C 0.4617(11) 0.1690(10) 0.2899(10) 0.0444(16) Uani 0.622(16) 1 d D U P A 1
H17A H 0.385634 0.112749 0.347061 0.053 Uiso 0.622(16) 1 calc R U P A 1
H17B H 0.545621 0.118058 0.240627 0.053 Uiso 0.622(16) 1 calc R U P A 1
C18 C -0.05836(17) 0.16963(18) 0.33337(17) 0.0338(3) Uani 1 1 d . U . . .
H18 H -0.119766 0.110109 0.410452 0.041 Uiso 1 1 calc R U . . .
C2A C 0.459(2) 0.1332(14) 0.3359(14) 0.044(2) Uani 0.378(16) 1 d D U P A 2
H2AA H 0.542964 0.081983 0.281945 0.066 Uiso 0.378(16) 1 calc R U P A 2
H2AB H 0.361711 0.115620 0.325634 0.066 Uiso 0.378(16) 1 calc R U P A 2
H2AC H 0.477682 0.086011 0.436453 0.066 Uiso 0.378(16) 1 calc R U P A 2
C17A C 0.5383(17) 0.3867(19) 0.1771(14) 0.040(2) Uani 0.378(16) 1 d D U P A 2
H17C H 0.522975 0.500626 0.144308 0.048 Uiso 0.378(16) 1 calc R U P A 2
H17D H 0.619425 0.326405 0.133218 0.048 Uiso 0.378(16) 1 calc R U P A 2

loop_
_atom_site_aniso_label
_atom_site_aniso_U_11
_atom_site_aniso_U_22
_atom_site_aniso_U_33
_atom_site_aniso_U_23
_atom_site_aniso_U_13
_atom_site_aniso_U_12
S1 0.02129(19) 0.02583(19) 0.02519(19) -0.00669(14) -0.00569(13) -0.00288(13)
O1 0.0311(5) 0.0340(5) 0.0276(5) -0.0027(4) -0.0065(4) -0.0091(4)
O2 0.0250(5) 0.0308(5) 0.0355(6) -0.0125(4) -0.0072(4) 0.0005(4)
C1 0.0221(7) 0.0266(7) 0.0297(7) -0.0095(6) -0.0033(5) -0.0046(5)
C2 0.026(3) 0.048(3) 0.0292(18) -0.0069(17) 0.0022(16) -0.0094(16)
C3 0.0400(8) 0.0293(7) 0.0353(8) -0.0060(6) -0.0174(7) -0.0056(6)
C4 0.0211(6) 0.0237(6) 0.0266(7) -0.0058(5) -0.0057(5) -0.0050(5)
C5 0.0228(7) 0.0290(7) 0.0432(8) -0.0127(6) -0.0130(6) 0.0020(6)
C6 0.0278(7) 0.0228(6) 0.0268(7) -0.0079(5) -0.0060(5) -0.0052(5)
C7 0.0432(9) 0.0398(8) 0.0265(7) -0.0072(6) -0.0073(6) -0.0053(7)
C8 0.0192(6) 0.0282(7) 0.0279(7) -0.0088(6) -0.0070(5) -0.0014(5)
C9 0.0301(8) 0.0359(8) 0.0306(7) -0.0107(6) -0.0041(6) -0.0034(6)
C10 0.0234(7) 0.0327(8) 0.0290(7) -0.0123(6) -0.0084(6) -0.0001(6)
C11 0.0316(8) 0.0365(8) 0.0314(7) -0.0143(6) -0.0103(6) -0.0008(6)
C12 0.0271(7) 0.0348(8) 0.0300(7) -0.0120(6) -0.0015(6) -0.0058(6)
C13 0.0281(7) 0.0333(8) 0.0396(8) -0.0086(6) -0.0105(6) -0.0076(6)
C14 0.0267(7) 0.0345(8) 0.0269(7) -0.0089(6) -0.0056(6) -0.0039(6)
C15 0.0386(9) 0.0376(9) 0.0622(11) -0.0217(8) -0.0147(8) -0.0061(7)
C16 0.0276(7) 0.0335(7) 0.0293(7) -0.0084(6) -0.0053(6) -0.0084(6)
C17 0.0308(18) 0.038(3) 0.069(5) -0.028(3) -0.010(3) 0.000(2)
C18 0.0257(7) 0.0332(8) 0.0384(8) -0.0092(6) -0.0014(6) -0.0075(6)
C2A 0.049(4) 0.024(4) 0.056(6) -0.017(4) -0.012(5) 0.006(3)
C17A 0.029(5) 0.044(5) 0.040(3) -0.014(3) -0.002(3) 0.000(3)

loop_
_atom_type_symbol
_atom_type_description
_atom_type_scat_dispersion_real
_atom_type_scat_dispersion_imag
_atom_type_scat_source
C C 0.0181 0.0091 'International Tables Vol C Tables 4.2.6.8 and 6.1.1.4'
H H 0.0000 0.0000 'International Tables Vol C Tables 4.2.6.8 and 6.1.1.4'
O O 0.0492 0.0322 'International Tables Vol C Tables 4.2.6.8 and 6.1.1.4'
S S 0.3331 0.5567 'International Tables Vol C Tables 4.2.6.8 and 6.1.1.4'

loop_
_geom_angle_atom_site_label_1
_geom_angle_atom_site_label_2
_geom_angle_atom_site_label_3
_geom_angle
_geom_angle_site_symmetry_1
_geom_angle_site_symmetry_3
_geom_angle_publ_flag
O1 S1 O2 118.36(6) . . ?
O1 S1 C4 109.01(6) . . ?
O1 S1 C8 108.10(6) . . ?
O2 S1 C4 109.22(6) . . ?
O2 S1 C8 108.03(6) . . ?
C8 S1 C4 103.03(6) . . ?
C4 C1 H1 115.7 . . ?
C4 C1 C6 128.59(13) . . ?
C6 C1 H1 115.7 . . ?
H2A C2 H2B 109.5 . . ?
H2A C2 H2C 109.5 . . ?
H2B C2 H2C 109.5 . . ?
C10 C2 H2A 109.5 . . ?
C10 C2 H2B 109.5 . . ?
C10 C2 H2C 109.5 . . ?
C7 C3 H3 120.1 . . ?
C13 C3 H3 120.1 . . ?
C13 C3 C7 119.82(14) . . ?
C1 C4 S1 115.83(10) . . ?
C1 C4 C10 129.59(12) . . ?
C10 C4 S1 114.42(9) . . ?
C11 C5 C15 120.43(14) . . ?
C11 C5 C18 118.41(14) . . ?
C18 C5 C15 121.16(14) . . ?
C9 C6 C1 117.56(12) . . ?
C9 C6 C16 118.53(13) . . ?
C16 C6 C1 123.86(12) . . ?
C3 C7 H7 119.9 . . ?
C3 C7 C9 120.12(14) . . ?
C9 C7 H7 119.9 . . ?
C12 C8 S1 119.17(11) . . ?
C14 C8 S1 119.77(11) . . ?
C14 C8 C12 121.05(13) . . ?
C6 C9 H9 119.7 . . ?
C7 C9 C6 120.69(14) . . ?
C7 C9 H9 119.7 . . ?
C4 C10 C2 116.3(4) . . ?
C4 C10 C2A 111.1(6) . . ?
C17 C10 C2 122.4(5) . . ?
C17 C10 C4 121.3(4) . . ?
C17A C10 C4 124.2(7) . . ?
C17A C10 C2A 124.6(9) . . ?
C5 C11 H11 119.3 . . ?
C14 C11 C5 121.38(14) . . ?
C14 C11 H11 119.3 . . ?
C8 C12 H12 120.6 . . ?
C18 C12 C8 118.83(13) . . ?
C18 C12 H12 120.6 . . ?
C3 C13 H13 119.8 . . ?
C3 C13 C16 120.37(14) . . ?
C16 C13 H13 119.8 . . ?
C8 C14 H14 120.5 . . ?
C11 C14 C8 118.96(13) . . ?
C11 C14 H14 120.5 . . ?
C5 C15 H15A 109.5 . . ?
C5 C15 H15B 109.5 . . ?
C5 C15 H15C 109.5 . . ?
H15A C15 H15B 109.5 . . ?
H15A C15 H15C 109.5 . . ?
H15B C15 H15C 109.5 . . ?
C6 C16 H16 119.8 . . ?
C13 C16 C6 120.46(14) . . ?
C13 C16 H16 119.8 . . ?
C10 C17 H17A 120.0 . . ?
C10 C17 H17B 120.0 . . ?
H17A C17 H17B 120.0 . . ?
C5 C18 H18 119.3 . . ?
C12 C18 C5 121.37(14) . . ?
C12 C18 H18 119.3 . . ?
C10 C2A H2AA 109.5 . . ?
C10 C2A H2AB 109.5 . . ?
C10 C2A H2AC 109.5 . . ?
H2AA C2A H2AB 109.5 . . ?
H2AA C2A H2AC 109.5 . . ?
H2AB C2A H2AC 109.5 . . ?
C10 C17A H17C 120.0 . . ?
C10 C17A H17D 120.0 . . ?
H17C C17A H17D 120.0 . . ?

loop_
_geom_bond_atom_site_label_1
_geom_bond_atom_site_label_2
_geom_bond_distance
_geom_bond_site_symmetry_2
_geom_bond_publ_flag
S1 O1 1.4392(10) . ?
S1 O2 1.4412(10) . ?
S1 C4 1.7828(13) . ?
S1 C8 1.7693(14) . ?
C1 H1 0.9500 . ?
C1 C4 1.336(2) . ?
C1 C6 1.4705(19) . ?
C2 H2A 0.9800 . ?
C2 H2B 0.9800 . ?
C2 H2C 0.9800 . ?
C2 C10 1.535(7) . ?
C3 H3 0.9500 . ?
C3 C7 1.382(2) . ?
C3 C13 1.382(2) . ?
C4 C10 1.4886(19) . ?
C5 C11 1.390(2) . ?
C5 C15 1.508(2) . ?
C5 C18 1.393(2) . ?
C6 C9 1.395(2) . ?
C6 C16 1.396(2) . ?
C7 H7 0.9500 . ?
C7 C9 1.388(2) . ?
C8 C12 1.3897(19) . ?
C8 C14 1.389(2) . ?
C9 H9 0.9500 . ?
C10 C17 1.298(8) . ?
C10 C2A 1.541(11) . ?
C10 C17A 1.263(12) . ?
C11 H11 0.9500 . ?
C11 C14 1.382(2) . ?
C12 H12 0.9500 . ?
C12 C18 1.383(2) . ?
C13 H13 0.9500 . ?
C13 C16 1.387(2) . ?
C14 H14 0.9500 . ?
C15 H15A 0.9800 . ?
C15 H15B 0.9800 . ?
C15 H15C 0.9800 . ?
C16 H16 0.9500 . ?
C17 H17A 0.9500 . ?
C17 H17B 0.9500 . ?
C18 H18 0.9500 . ?
C2A H2AA 0.9800 . ?
C2A H2AB 0.9800 . ?
C2A H2AC 0.9800 . ?
C17A H17C 0.9500 . ?
C17A H17D 0.9500 . ?

loop_
_geom_torsion_atom_site_label_1
_geom_torsion_atom_site_label_2
_geom_torsion_atom_site_label_3
_geom_torsion_atom_site_label_4
_geom_torsion
_geom_torsion_site_symmetry_1
_geom_torsion_site_symmetry_2
_geom_torsion_site_symmetry_3
_geom_torsion_site_symmetry_4
_geom_torsion_publ_flag
S1 C4 C10 C2 84.4(4) . . . . ?
S1 C4 C10 C17 -93.4(5) . . . . ?
S1 C4 C10 C2A -106.9(6) . . . . ?
S1 C4 C10 C17A 70.0(8) . . . . ?
S1 C8 C12 C18 -179.25(11) . . . . ?
S1 C8 C14 C11 179.35(10) . . . . ?
O1 S1 C4 C1 137.60(11) . . . . ?
O1 S1 C4 C10 -46.55(11) . . . . ?
O1 S1 C8 C12 -166.99(11) . . . . ?
O1 S1 C8 C14 14.28(13) . . . . ?
O2 S1 C4 C1 6.90(13) . . . . ?
O2 S1 C4 C10 -177.25(9) . . . . ?
O2 S1 C8 C12 -37.81(12) . . . . ?
O2 S1 C8 C14 143.47(11) . . . . ?
C1 C4 C10 C2 -100.4(4) . . . . ?
C1 C4 C10 C17 81.8(5) . . . . ?
C1 C4 C10 C2A 68.2(6) . . . . ?
C1 C4 C10 C17A -114.8(9) . . . . ?
C1 C6 C9 C7 -178.41(14) . . . . ?
C1 C6 C16 C13 177.48(13) . . . . ?
C3 C7 C9 C6 1.2(2) . . . . ?
C3 C13 C16 C6 0.3(2) . . . . ?
C4 S1 C8 C12 77.70(12) . . . . ?
C4 S1 C8 C14 -101.03(12) . . . . ?
C4 C1 C6 C9 -159.70(14) . . . . ?
C4 C1 C6 C16 23.0(2) . . . . ?
C5 C11 C14 C8 -0.3(2) . . . . ?
C6 C1 C4 S1 -178.50(11) . . . . ?
C6 C1 C4 C10 6.4(2) . . . . ?
C7 C3 C13 C16 -0.1(2) . . . . ?
C8 S1 C4 C1 -107.75(11) . . . . ?
C8 S1 C4 C10 68.10(11) . . . . ?
C8 C12 C18 C5 0.1(2) . . . . ?
C9 C6 C16 C13 0.2(2) . . . . ?
C11 C5 C18 C12 0.2(2) . . . . ?
C12 C8 C14 C11 0.7(2) . . . . ?
C13 C3 C7 C9 -0.6(2) . . . . ?
C14 C8 C12 C18 -0.5(2) . . . . ?
C15 C5 C11 C14 179.50(13) . . . . ?
C15 C5 C18 C12 -179.38(14) . . . . ?
C16 C6 C9 C7 -0.9(2) . . . . ?
C18 C5 C11 C14 -0.1(2) . . . . ?
